data_2003345
loop_
_publ_author_name
'Freeman, F.'
'Lu, H.'
'Ziller, J. W.'
'Rodriguez, E.'

_publ_section_title
;
 3-Benzyl-5-phenyl-2-<i>p</i>-tolylthiophene
;
_journal_issue 4
_journal_name_full 'Acta Crystallographica Section C'
_journal_page_first 657
_journal_page_last 659
_journal_paper_doi 10.1107/S0108270194007833
_journal_volume 51
_journal_year 1995
_chemical_formula_sum 'C24 H20 S'
_chemical_formula_weight 340.5
_space_group_IT_number 14
_space_group_name_Hall '-P 2yn'
_space_group_name_H-M_alt 'P 1 21/n 1'
_symmetry_cell_setting monoclinic
_symmetry_space_group_name_Hall '-P 2yn'
_symmetry_space_group_name_H-M 'P 1 21/n 1'
_atom_type_scat_source IntTabIV
_cell_angle_alpha 90.0
_cell_angle_beta 91.474(12)
_cell_angle_gamma 90.0
_cell_formula_units_Z 4
_cell_length_a 5.9314(8)
_cell_length_b 18.920(3)
_cell_length_c 15.866(2)
_cell_measurement_reflns_used 25
_cell_measurement_temperature 168
_cell_measurement_theta_max 14.0
_cell_measurement_theta_min 10.0
_cell_volume 1779.9(4)
_diffrn_measurement_device 'Syntex P2~1~'
_diffrn_measurement_method \q-2\q
_diffrn_radiation_type MoK\a
_diffrn_radiation_wavelength 0.71073
_diffrn_reflns_av_R_equivalents 0.0094
_diffrn_reflns_limit_h_max 7
_diffrn_reflns_limit_h_min 0
_diffrn_reflns_limit_k_max 22
_diffrn_reflns_limit_k_min 0
_diffrn_reflns_limit_l_max 18
_diffrn_reflns_limit_l_min -18
_diffrn_reflns_number 3587
_diffrn_reflns_theta_max 22.5
_diffrn_standards_decay_% 0
_diffrn_standards_interval_count 98
_diffrn_standards_number 2
_exptl_absorpt_coefficient_mu 0.176
_exptl_crystal_colour Colourless
_exptl_crystal_density_diffrn 1.270
_exptl_crystal_description Prism
_exptl_crystal_size_max 0.44
_exptl_crystal_size_mid 0.43
_exptl_crystal_size_min 0.33
_refine_diff_density_max 0.36
_refine_diff_density_min -0.25
_refine_ls_extinction_coef 0.0008(2)
_refine_ls_extinction_method 'See text'
_refine_ls_goodness_of_fit_obs 2.23
_refine_ls_hydrogen_treatment 'H atom treatment: see text'
_refine_ls_number_parameters 227
_refine_ls_number_reflns 2749
_refine_ls_R_factor_obs 0.043
_refine_ls_shift/esd_max 0.001
_refine_ls_structure_factor_coef F^2^
_refine_ls_weighting_details 'w = 1/[\s^2^(F)+0.0003F^2^]'
_refine_ls_weighting_scheme calc
_refine_ls_wR_factor_obs 0.055
_reflns_number_observed 2749
_reflns_number_total 2984
_reflns_observed_criterion F>3\s(F)
_cod_data_source_file hh1053.cif
_cod_data_source_block hh1053a
_cod_depositor_comments
;
The following automatic conversions were performed:

'_refine_ls_weighting_scheme' value '1/[\s^2^(F)+0.0003F^2^]' was
changed to 'calc'. New tag '_refine_ls_weighting_details' was
created. The value of the new tag was set to 'w =
1/[\s^2^(F)+0.0003F^2^]'.

Automatic conversion script
Id: cif_fix_values 3143 2015-03-26 13:38:13Z robertas 
;
_cod_database_code 2003345

loop_
_space_group_symop_id
_space_group_symop_operation_xyz
1 x,y,z
2 -x+1/2,y+1/2,-z+1/2
3 -x,-y,-z
4 x+1/2,-y+1/2,z+1/2

loop_
_atom_site_label
_atom_site_fract_x
_atom_site_fract_y
_atom_site_fract_z
_atom_site_U_iso_or_equiv
S(1) .0703(1) .8390(1) .6458(1) .0243(2)
C(2) .1693(3) .9134(1) .6988(1) .0225(6)
C(3) .0757(8) .9738(1) .6659(1) .0227(6)
C(4) -.0801(3) .9592(1) .5983(1) .0248(7)
C(5) -.1023(3) .8889(1) .5794(1) .0238(6)
C(6) .3287(3) .9055(1) .7711(1) .0226(6)
C(7) .5338(4) .8696(1) .7635(1) .0252(7)
C(8) .6809(4) .8626(1) .8321(1) .0281(7)
C(9) .6291(4) .8901(1) .9107(1) .0279(7)
C(10) .4235(4) .9248(1) .9184(1) .0278(7)
C(11) .2767(4) .9332(1) .8500(1) .0258(7)
C(12) .7898(4) .8817(2) .9855(2) .0417(9)
C(13) .1422(4) 1.0477(1) .6932(1) .0261(7)
C(14) -.0119(4) 1.0849(1) .7539(1) .0227(6)
C(15) .0516(4) 1.1513(1) .7848(1) .0290(7)
C(16) -.0819(4) 1.1873(1) .8408(1) .0320(7)
C(17) -.2828(4) 1.1577(1) .8669(1) .0319(8)
C(18) -.3470(4) 1.0924(1) .8364(1) .0318(7)
C(19) -.2121(4) 1.0560(1) .7807(1) .0270(7)
C(20) -.2488(4) .8568(1) .5137(1) .0235(6)
C(21) -.1798(4) .7985(1) .4665(1) .0263(7)
C(22) -.3157(4) .7720(1) .4017(1) .0316(7)
C(23) -.5222(4) .8033(1) .3823(2) .0350(8)
C(24) -.5948(4) .8598(1) .4299(2) .0326(7)
C(25) -.4606(4) .8863(1) .4954(1) .0279(7)
H(4A) -.1622 .9955 .5685 ?
H(7A) .5726 .8497 .7102 ?
H(8A) .8215 .8384 .8254 ?
H(10A) .3829 .9433 .9723 ?
H(11A) .1377 .9583 .8567 ?
H(12A) .7269 .9038 1.0340 ?
H(12B) .8135 .8324 .9966 ?
H(12C) .9313 .9037 .9733 ?
H(13A) .1527 1.0764 .6436 ?
H(13B) .2902 1.0454 .7190 ?
H(15A) .1896 1.1723 .7668 ?
H(16A) -.0354 1.2328 .8618 ?
H(17A) -.3758 1.1825 .9058 ?
H(18A) -.4862 1.0718 .8538 ?
H(19A) -.2583 1.0103 .7606 ?
H(21A) -.0369 .7766 .4793 ?
H(22A) -.2669 .7318 .3701 ?
H(23A) -.6140 .7858 .3361 ?
H(24A) -.7392 .8808 .4174 ?
H(25A) -.5135 .9251 .5284 ?

loop_
_geom_angle_atom_site_label_1
_geom_angle_atom_site_label_2
_geom_angle_atom_site_label_3
_geom_angle
_geom_angle_publ_flag
C(2) S(1) C(5) 92.30(10) yes
S(1) C(2) C(6) 119.8(2) yes
C(2) C(3) C(4) 112.0(2) yes
C(4) C(3) C(13) 123.7(2) yes
S(1) C(5) C(4) 110.2(2) yes
C(4) C(5) C(20) 127.4(2) yes
C(2) C(6) C(11) 120.4(2) yes
C(6) C(7) C(8) 120.7(2) yes
C(8) C(9) C(10) 118.0(2) yes
C(10) C(9) C(12) 121.1(2) yes
C(6) C(11) C(10) 120.7(2) yes
C(13) C(14) C(15) 118.6(2) yes
C(15) C(14) C(19) 118.3(2) yes
C(15) C(16) C(17) 120.1(2) yes
C(17) C(18) C(19) 120.6(2) yes
C(5) C(20) C(21) 121.9(2) yes
C(21) C(20) C(25) 118.5(2) yes
C(21) C(22) C(23) 120.3(2) yes
C(23) C(24) C(25) 120.5(2) yes
S(1) C(2) C(3) 111.3(2) yes
C(3) C(2) C(6) 128.9(2) yes
C(2) C(3) C(13) 124.1(2) yes
C(3) C(4) C(5) 114.2(2) yes
S(1) C(5) C(20) 122.4(2) yes
C(2) C(6) C(7) 121.6(2) yes
C(7) C(6) C(11) 118.1(2) yes
C(7) C(8) C(9) 121.3(2) yes
C(8) C(9) C(12) 120.9(2) yes
C(9) C(10) C(11) 121.3(2) yes
C(3) C(13) C(14) 117.0(2) yes
C(13) C(14) C(19) 123.1(2) yes
C(14) C(15) C(16) 121.0(2) yes
C(16) C(17) C(18) 119.3(2) yes
C(14) C(19) C(18) 120.8(2) yes
C(5) C(20) C(25) 119.6(2) yes
C(20) C(21) C(22) 120.6(2) yes
C(22) C(23) C(24) 119.6(2) yes
C(20) C(25) C(24) 120.5(2) yes

loop_
_geom_bond_atom_site_label_1
_geom_bond_atom_site_label_2
_geom_bond_distance
_geom_bond_publ_flag
S(1) C(2) 1.735(2) yes
C(2) C(3) 1.368(3) yes
C(3) C(4) 1.424(3) yes
C(4) C(5) 1.368(3) yes
C(6) C(7) 1.401(3) yes
C(7) C(8) 1.384(3) yes
C(9) C(10) 1.393(3) yes
C(10) C(11) 1.384(3) yes
C(14) C(15) 1.397(3) yes
C(15) C(16) 1.385(3) yes
C(17) C(18) 1.377(3) yes
C(20) C(21) 1.401(3) yes
C(21) C(22) 1.384(3) yes
C(23) C(24) 1.385(3) yes
S(1) C(5) 1.731(2) yes
C(2) C(6) 1.475(3) yes
C(3) C(13) 1.513(3) yes
C(5) C(20) 1.471(3) yes
C(6) C(11) 1.398(3) yes
C(8) C(9) 1.392(3) yes
C(9) C(12) 1.511(3) yes
C(13) C(14) 1.518(3) yes
C(14) C(19) 1.384(3) yes
C(16) C(17) 1.390(3) yes
C(18) C(19) 1.390(3) yes
C(20) C(25) 1.398(3) yes
C(22) C(23) 1.388(3) yes
C(24) C(25) 1.387(3) yes
